data_7247985
loop_
_publ_author_name
'Hobson, Adrian D.'
'Zhu, Haizhong'
'Qiu, Wei'
'Judge, Russell'
'Longenecker, Kenton'

_publ_section_title
;
 Minimising the payload solvent exposed hydrophobic surface area optimises
 the antibody-drug conjugate properties
;
_journal_name_full 'RSC Medicinal Chemistry'
_journal_paper_doi 10.1039/D3MD00540B
_journal_year 2024
_chemical_absolute_configuration ad
_chemical_formula_sum 'C35.5 H40 Cl N O6'
_chemical_formula_weight 612.13
_space_group_crystal_system monoclinic
_space_group_IT_number 4
_space_group_name_Hall 'P 2yb'
_space_group_name_H-M_alt 'P 1 21 1'
_atom_sites_solution_hydrogens mixed
_audit_block_doi 10.5517/ccdc.csd.cc2gxcpg
_audit_creation_method SHELXL-2018/3
_audit_update_record
;
2023-08-28 deposited with the CCDC.	2024-01-08 downloaded from the CCDC.
;
_cell_angle_alpha 90
_cell_angle_beta 102.751(4)
_cell_angle_gamma 90
_cell_formula_units_Z 4
_cell_length_a 7.6256(6)
_cell_length_b 28.525(2)
_cell_length_c 14.6246(11)
_cell_measurement_reflns_used 9722
_cell_measurement_temperature 100(2)
_cell_measurement_theta_max 65.0595
_cell_measurement_theta_min 3.98
_cell_volume 3102.7(4)
_computing_cell_refinement 'Apex3 v2019.11-0 (Bruker Nano, 2019-2020, Bruker Nonius 2003-2004, Bruker AXS 2005-2018)'
_computing_data_collection 'Apex3 v2019.11-0 (Bruker Nano, 2019-2020, Bruker Nonius 2003-2004, Bruker AXS 2005-2018)'
_computing_data_reduction 'Apex3 v2019.11-0 (Bruker Nano, 2019-2020, Bruker Nonius 2003-2004, Bruker AXS 2005-2018)'
_computing_molecular_graphics 'ORTEP-3 for Windows v2.01'
_computing_publication_material 'SHELXL-97 (Sheldrick, 2008)'
_computing_structure_refinement 'SHELXL-2018/3 (Sheldrick, 2018)'
_computing_structure_solution 'SHELXT 2018/2 (Sheldrick, 2018)'
_diffrn_ambient_temperature 100(2)
_diffrn_measured_fraction_theta_full 0.998
_diffrn_measured_fraction_theta_max 0.998
_diffrn_measurement_device_type CPAD
_diffrn_measurement_method 'omega-phi scan'
_diffrn_radiation_type CuK\a
_diffrn_radiation_wavelength 1.54178
_diffrn_reflns_av_R_equivalents 0.0732
_diffrn_reflns_av_unetI/netI 0.0424
_diffrn_reflns_Laue_measured_fraction_full 0.998
_diffrn_reflns_Laue_measured_fraction_max 0.998
_diffrn_reflns_limit_h_max 8
_diffrn_reflns_limit_h_min -8
_diffrn_reflns_limit_k_max 33
_diffrn_reflns_limit_k_min -33
_diffrn_reflns_limit_l_max 17
_diffrn_reflns_limit_l_min -17
_diffrn_reflns_number 73585
_diffrn_reflns_point_group_measured_fraction_full 0.996
_diffrn_reflns_point_group_measured_fraction_max 0.996
_diffrn_reflns_theta_full 65.334
_diffrn_reflns_theta_max 65.334
_diffrn_reflns_theta_min 3.098
_diffrn_source 'sealed tube'
_exptl_absorpt_coefficient_mu 1.477
_exptl_absorpt_correction_type multi-scan
_exptl_crystal_colour colourless
_exptl_crystal_density_diffrn 1.310
_exptl_crystal_density_meas ?
_exptl_crystal_description block
_exptl_crystal_F_000 1300
_exptl_crystal_size_max 0.400
_exptl_crystal_size_mid 0.200
_exptl_crystal_size_min 0.020
_exptl_transmission_factor_max 0.7526
_exptl_transmission_factor_min 0.5668
_refine_diff_density_max 0.474
_refine_diff_density_min -0.306
_refine_diff_density_rms 0.042
_refine_ls_abs_structure_details
;
 Flack x determined using 4474 quotients [(I+)-(I-)]/[(I+)+(I-)]
 (Parsons, Flack and Wagner, Acta Cryst. B69 (2013) 249-259).
;
_refine_ls_abs_structure_Flack 0.003(9)
_refine_ls_extinction_method none
_refine_ls_goodness_of_fit_ref 1.052
_refine_ls_hydrogen_treatment mixed
_refine_ls_matrix_type full
_refine_ls_number_parameters 818
_refine_ls_number_reflns 10585
_refine_ls_number_restraints 14
_refine_ls_restrained_S_all 1.054
_refine_ls_R_factor_all 0.0454
_refine_ls_R_factor_gt 0.0411
_refine_ls_shift/su_max 0.001
_refine_ls_shift/su_mean 0.000
_refine_ls_structure_factor_coef Fsqd
_refine_ls_weighting_details 'w=1/[\s^2^(Fo^2^)+(0.0443P)^2^+1.5477P] where P=(Fo^2^+2Fc^2^)/3'
_refine_ls_weighting_scheme calc
_refine_ls_wR_factor_gt 0.0987
_refine_ls_wR_factor_ref 0.1013
_reflns_Friedel_coverage 0.953
_reflns_Friedel_fraction_full 0.994
_reflns_Friedel_fraction_max 0.994
_reflns_number_gt 9942
_reflns_number_total 10585
_reflns_threshold_expression 'I > 2\s(I)'
_cod_data_source_file d3md00540b1.cif
_cod_data_source_block compound17
_cod_depositor_comments
;
The following automatic conversions were performed:

data item '_exptl_crystal_density_meas' value 'none' was changed to
'?' -- the value is perceived as not measured.

Automatic conversion script
Id: cif_fix_values 8170 2020-07-09 18:12:32Z antanas 
;
_cod_original_sg_symbol_H-M 'P 21'
_cod_original_formula_sum 'C35.50 H40 Cl N O6'
_cod_database_code 7247985
_shelx_shelxl_version_number 2018/3
_shelx_space_group_comment
;
The symmetry employed for this shelxl refinement is uniquely defined
by the following loop, which should always be used as a source of
symmetry information in preference to the above space-group names.
They are only intended as comments.
;
_shelx_estimated_absorpt_t_min 0.590
_shelx_estimated_absorpt_t_max 0.971

loop_
_space_group_symop_operation_xyz
'x, y, z'
'-x, y+1/2, -z'

loop_
_atom_site_label
_atom_site_type_symbol
_atom_site_fract_x
_atom_site_fract_y
_atom_site_fract_z
_atom_site_U_iso_or_equiv
_atom_site_adp_type
_atom_site_occupancy
_atom_site_site_symmetry_order
_atom_site_calc_flag
_atom_site_refinement_flags_posn
_atom_site_refinement_flags_adp
_atom_site_refinement_flags_occupancy
_atom_site_disorder_assembly
_atom_site_disorder_group
O1 O 0.0027(4) 0.91375(9) 0.6905(2) 0.0325(6) Uani 1 1 d . . . . .
O2 O 0.2887(3) 0.62713(9) 0.86041(17) 0.0216(5) Uani 1 1 d . . . . .
O3 O 0.4890(3) 0.62150(9) 0.76869(17) 0.0228(5) Uani 1 1 d . . . . .
O4 O -0.3313(4) 0.69149(10) 0.6808(2) 0.0287(6) Uani 1 1 d . . . . .
H4O H -0.371(7) 0.677(2) 0.706(4) 0.034(16) Uiso 1 1 d . . . . .
O5 O 0.1142(4) 0.52312(10) 0.7485(2) 0.0334(7) Uani 1 1 d . . . . .
O6 O 0.0410(4) 0.50222(10) 0.9154(2) 0.0319(6) Uani 1 1 d . . . . .
H6O H -0.068(10) 0.497(2) 0.893(5) 0.07(2) Uiso 1 1 d . . . . .
N1 N 0.9974(12) 0.92765(18) 0.9377(4) 0.089(2) Uani 1 1 d D . . . .
H1NA H 1.126(7) 0.9422(16) 0.939(6) 0.133 Uiso 1 1 d D U . . .
H1NB H 0.936(10) 0.9330(18) 0.993(5) 0.133 Uiso 1 1 d D U . . .
C1 C -0.0498(5) 0.87374(13) 0.6685(3) 0.0272(8) Uani 1 1 d . . . . .
C2 C -0.1845(5) 0.85061(14) 0.7110(3) 0.0279(8) Uani 1 1 d . . . . .
H2 H -0.233499 0.867078 0.755971 0.033 Uiso 1 1 calc R U . . .
C3 C -0.2392(5) 0.80698(14) 0.6876(3) 0.0279(8) Uani 1 1 d . . . . .
H3 H -0.327611 0.793935 0.716838 0.033 Uiso 1 1 calc R U . . .
C4 C -0.1713(5) 0.77696(13) 0.6185(3) 0.0243(8) Uani 1 1 d . . . . .
C5 C -0.0615(5) 0.73440(12) 0.6727(3) 0.0202(7) Uani 1 1 d . . . . .
H5 H 0.043097 0.749145 0.716652 0.024 Uiso 1 1 calc R U . . .
C6 C -0.1626(5) 0.70701(13) 0.7363(3) 0.0225(8) Uani 1 1 d . . . . .
H6 H -0.188326 0.729292 0.784537 0.027 Uiso 1 1 calc R U . . .
C7 C -0.0487(5) 0.66672(13) 0.7882(3) 0.0226(8) Uani 1 1 d . . . . .
H7A H 0.049170 0.680095 0.837207 0.027 Uiso 1 1 calc R U . . .
H7B H -0.125076 0.647308 0.819917 0.027 Uiso 1 1 calc R U . . .
C8 C 0.0340(5) 0.63521(12) 0.7242(3) 0.0210(8) Uani 1 1 d . . . . .
C9 C 0.1913(5) 0.60334(12) 0.7786(3) 0.0213(8) Uani 1 1 d . . . . .
C10 C 0.4754(5) 0.62016(13) 0.8637(2) 0.0212(7) Uani 1 1 d . . . . .
H10 H 0.515461 0.588992 0.892021 0.025 Uiso 1 1 calc R U . . .
C11 C 0.3281(5) 0.60055(12) 0.7127(3) 0.0218(8) Uani 1 1 d . . . . .
H11 H 0.348400 0.567635 0.693884 0.026 Uiso 1 1 calc R U . . .
C12 C 0.2555(5) 0.63187(13) 0.6287(3) 0.0239(8) Uani 1 1 d . . . . .
H12A H 0.182599 0.613798 0.576027 0.029 Uiso 1 1 calc R U . . .
H12B H 0.353960 0.648039 0.607172 0.029 Uiso 1 1 calc R U . . .
C13 C 0.1390(5) 0.66678(12) 0.6693(3) 0.0215(8) Uani 1 1 d . . . . .
H13 H 0.224824 0.685085 0.717852 0.026 Uiso 1 1 calc R U . . .
C14 C 0.0229(5) 0.70318(13) 0.6074(2) 0.0205(7) Uani 1 1 d . . . . .
H14 H -0.073973 0.687195 0.560564 0.025 Uiso 1 1 calc R U . . .
C15 C 0.1416(5) 0.73220(13) 0.5567(3) 0.0240(8) Uani 1 1 d . . . . .
H15A H 0.249663 0.742804 0.602840 0.029 Uiso 1 1 calc R U . . .
H15B H 0.182051 0.712114 0.510161 0.029 Uiso 1 1 calc R U . . .
C16 C 0.0433(5) 0.77500(13) 0.5068(3) 0.0261(8) Uani 1 1 d . . . . .
H16A H 0.128845 0.794756 0.481893 0.031 Uiso 1 1 calc R U . . .
H16B H -0.052598 0.764638 0.453403 0.031 Uiso 1 1 calc R U . . .
C17 C -0.0378(5) 0.80314(13) 0.5742(3) 0.0234(8) Uani 1 1 d . . . . .
C18 C 0.0156(5) 0.84689(13) 0.5977(3) 0.0262(8) Uani 1 1 d . . . . .
H18 H 0.099646 0.861180 0.567139 0.031 Uiso 1 1 calc R U . . .
C19 C -0.3352(6) 0.76254(14) 0.5406(3) 0.0315(9) Uani 1 1 d . . . . .
H19A H -0.429093 0.749476 0.569318 0.047 Uiso 1 1 calc R U . . .
H19B H -0.297991 0.738891 0.500129 0.047 Uiso 1 1 calc R U . . .
H19C H -0.382072 0.790120 0.503187 0.047 Uiso 1 1 calc R U . . .
C20 C -0.1092(5) 0.60506(14) 0.6599(3) 0.0263(8) Uani 1 1 d . . . . .
H20A H -0.188078 0.625245 0.614345 0.039 Uiso 1 1 calc R U . . .
H20B H -0.180748 0.588493 0.697784 0.039 Uiso 1 1 calc R U . . .
H20C H -0.050238 0.582203 0.626673 0.039 Uiso 1 1 calc R U . . .
C21 C 0.1290(5) 0.55505(13) 0.8041(3) 0.0244(8) Uani 1 1 d . . . . .
C22 C 0.0831(6) 0.54888(14) 0.8989(3) 0.0296(9) Uani 1 1 d . . . . .
H22A H 0.186605 0.559066 0.948475 0.036 Uiso 1 1 calc R U . . .
H22B H -0.020586 0.569130 0.902429 0.036 Uiso 1 1 calc R U . . .
C23 C 0.5852(5) 0.65863(13) 0.9178(3) 0.0243(8) Uani 1 1 d . . . . .
C24 C 0.5342(5) 0.70525(14) 0.9008(3) 0.0261(8) Uani 1 1 d . . . . .
H24 H 0.426476 0.712402 0.856384 0.031 Uiso 1 1 calc R U . . .
C25 C 0.6380(5) 0.74135(14) 0.9477(3) 0.0284(9) Uani 1 1 d . . . . .
H25 H 0.600868 0.772956 0.935448 0.034 Uiso 1 1 calc R U . . .
C26 C 0.7978(6) 0.73143(16) 1.0131(3) 0.0315(9) Uani 1 1 d . . . . .
C27 C 0.8485(6) 0.68516(16) 1.0296(3) 0.0325(9) Uani 1 1 d . . . . .
H27 H 0.956495 0.677979 1.073771 0.039 Uiso 1 1 calc R U . . .
C28 C 0.7437(5) 0.64887(15) 0.9826(3) 0.0281(8) Uani 1 1 d . . . . .
H28 H 0.780764 0.617266 0.994978 0.034 Uiso 1 1 calc R U . . .
C29 C 0.9093(6) 0.77162(17) 1.0640(3) 0.0375(10) Uani 1 1 d . . . . .
H29A H 0.831282 0.791519 1.093803 0.045 Uiso 1 1 calc R U . . .
H29B H 1.005037 0.758540 1.114577 0.045 Uiso 1 1 calc R U . . .
C30 C 0.9951(5) 0.80191(15) 1.0013(3) 0.0302(9) Uani 1 1 d . . . . .
C31 C 0.9633(8) 0.84970(18) 0.9968(3) 0.0466(12) Uani 1 1 d . . . . .
H31 H 0.881760 0.862566 1.030678 0.056 Uiso 1 1 calc R U . . .
C32 C 1.0459(9) 0.87920(17) 0.9448(4) 0.0547(15) Uani 1 1 d D . . . .
C33 C 1.1693(7) 0.8597(2) 0.8971(4) 0.0526(14) Uani 1 1 d . . . . .
H33 H 1.233098 0.879528 0.863482 0.063 Uiso 1 1 calc R U . . .
C34 C 1.1984(6) 0.81186(19) 0.8989(3) 0.0428(11) Uani 1 1 d . . . . .
H34 H 1.278285 0.798806 0.864254 0.051 Uiso 1 1 calc R U . . .
C35 C 1.1123(6) 0.78289(15) 0.9505(3) 0.0331(9) Uani 1 1 d . . . . .
H35 H 1.133019 0.750036 0.951443 0.040 Uiso 1 1 calc R U . . .
O7 O 0.6750(4) 0.48964(11) 0.8388(2) 0.0374(7) Uani 1 1 d . . . . .
O8 O 0.4894(3) 0.58658(8) 0.21469(18) 0.0223(5) Uani 1 1 d . . . . .
O9 O 0.1898(3) 0.59154(9) 0.16529(19) 0.0252(6) Uani 1 1 d . . . . .
O10 O 0.7392(4) 0.43559(10) 0.4092(2) 0.0310(6) Uani 1 1 d . . . . .
H10O H 0.798(12) 0.435(3) 0.367(6) 0.10(3) Uiso 1 1 d . . . . .
O11 O 0.4328(4) 0.50764(12) 0.0352(2) 0.0405(8) Uani 1 1 d . . . . .
O12 O 0.7692(5) 0.52874(14) 0.0288(2) 0.0471(9) Uani 1 1 d . . . . .
H12O H 0.686(9) 0.517(2) -0.013(5) 0.057(17) Uiso 1 1 d . . . . .
N2 N 0.6574(7) 0.92575(16) 0.0876(3) 0.0538(12) Uani 1 1 d D . . . .
H2NA H 0.528(5) 0.9309(17) 0.056(3) 0.045(14) Uiso 1 1 d D . . . .
H2NB H 0.764(6) 0.9474(17) 0.104(3) 0.062(18) Uiso 1 1 d D . . . .
C36 C 0.6375(6) 0.47589(14) 0.7561(3) 0.0295(9) Uani 1 1 d . . . . .
C37 C 0.7770(5) 0.46103(15) 0.7085(3) 0.0311(9) Uani 1 1 d . . . . .
H37 H 0.898555 0.460261 0.742347 0.037 Uiso 1 1 calc R U . . .
C38 C 0.7379(5) 0.44853(13) 0.6188(3) 0.0281(9) Uani 1 1 d . . . . .
H38 H 0.834536 0.439238 0.591423 0.034 Uiso 1 1 calc R U . . .
C39 C 0.5523(5) 0.44805(13) 0.5576(3) 0.0233(8) Uani 1 1 d . . . . .
C40 C 0.5404(5) 0.48433(13) 0.4753(3) 0.0215(7) Uani 1 1 d . . . . .
H40 H 0.548179 0.515749 0.506260 0.026 Uiso 1 1 calc R U . . .
C41 C 0.7004(5) 0.48301(13) 0.4273(3) 0.0252(8) Uani 1 1 d . . . . .
H41 H 0.807199 0.495826 0.472793 0.030 Uiso 1 1 calc R U . . .
C42 C 0.6723(5) 0.51324(13) 0.3383(3) 0.0233(8) Uani 1 1 d . . . . .
H42A H 0.682205 0.546734 0.356443 0.028 Uiso 1 1 calc R U . . .
H42B H 0.768748 0.506251 0.304787 0.028 Uiso 1 1 calc R U . . .
C43 C 0.4904(5) 0.50486(12) 0.2722(3) 0.0222(8) Uani 1 1 d . . . . .
C44 C 0.4365(5) 0.53921(12) 0.1881(3) 0.0214(8) Uani 1 1 d . . . . .
C45 C 0.3507(5) 0.61388(13) 0.1564(3) 0.0231(8) Uani 1 1 d . . . . .
H45 H 0.362886 0.611964 0.089834 0.028 Uiso 1 1 calc R U . . .
C46 C 0.2268(5) 0.54178(12) 0.1674(3) 0.0221(8) Uani 1 1 d . . . . .
H46 H 0.170322 0.526206 0.106843 0.027 Uiso 1 1 calc R U . . .
C47 C 0.1697(5) 0.51876(13) 0.2508(3) 0.0229(8) Uani 1 1 d . . . . .
H47A H 0.120551 0.486992 0.234307 0.027 Uiso 1 1 calc R U . . .
H47B H 0.077917 0.537908 0.271980 0.027 Uiso 1 1 calc R U . . .
C48 C 0.3450(5) 0.51643(12) 0.3270(3) 0.0208(7) Uani 1 1 d . . . . .
H48 H 0.369952 0.548735 0.353168 0.025 Uiso 1 1 calc R U . . .
C49 C 0.3514(5) 0.48310(13) 0.4098(3) 0.0227(8) Uani 1 1 d . . . . .
H49 H 0.326314 0.450505 0.385243 0.027 Uiso 1 1 calc R U . . .
C50 C 0.2114(5) 0.49639(13) 0.4662(3) 0.0255(8) Uani 1 1 d . . . . .
H50A H 0.089675 0.493750 0.425365 0.031 Uiso 1 1 calc R U . . .
H50B H 0.229946 0.529453 0.486652 0.031 Uiso 1 1 calc R U . . .
C51 C 0.2228(5) 0.46498(14) 0.5529(3) 0.0259(8) Uani 1 1 d . . . . .
H51A H 0.142705 0.477564 0.591876 0.031 Uiso 1 1 calc R U . . .
H51B H 0.181305 0.432981 0.532601 0.031 Uiso 1 1 calc R U . . .
C52 C 0.4121(5) 0.46283(13) 0.6101(3) 0.0242(8) Uani 1 1 d . . . . .
C53 C 0.4531(5) 0.47427(13) 0.7014(3) 0.0256(8) Uani 1 1 d . . . . .
H53 H 0.358192 0.481584 0.731560 0.031 Uiso 1 1 calc R U . . .
C54 C 0.5126(6) 0.39641(13) 0.5251(3) 0.0296(9) Uani 1 1 d . . . . .
H54A H 0.503506 0.376956 0.579112 0.044 Uiso 1 1 calc R U . . .
H54B H 0.610276 0.384719 0.497609 0.044 Uiso 1 1 calc R U . . .
H54C H 0.399010 0.395058 0.478184 0.044 Uiso 1 1 calc R U . . .
C55 C 0.4719(5) 0.45474(13) 0.2309(3) 0.0268(8) Uani 1 1 d . . . . .
H55A H 0.478625 0.431902 0.281584 0.040 Uiso 1 1 calc R U . . .
H55B H 0.569364 0.448867 0.198486 0.040 Uiso 1 1 calc R U . . .
H55C H 0.355853 0.451696 0.186304 0.040 Uiso 1 1 calc R U . . .
C56 C 0.5174(5) 0.52667(13) 0.1042(3) 0.0249(8) Uani 1 1 d . . . . .
C57 C 0.7081(6) 0.5399(2) 0.1089(3) 0.0431(12) Uani 1 1 d . . . . .
H57A H 0.721300 0.574149 0.119739 0.052 Uiso 1 1 calc R U . . .
H57B H 0.785335 0.523979 0.163250 0.052 Uiso 1 1 calc R U . . .
C58 C 0.3577(5) 0.66405(13) 0.1865(3) 0.0223(8) Uani 1 1 d . . . . .
C59 C 0.3938(5) 0.69815(13) 0.1254(3) 0.0263(8) Uani 1 1 d . . . . .
H59 H 0.416266 0.689206 0.066490 0.032 Uiso 1 1 calc R U . . .
C60 C 0.3971(5) 0.74517(13) 0.1498(3) 0.0271(8) Uani 1 1 d . . . . .
H60 H 0.423049 0.768138 0.107647 0.033 Uiso 1 1 calc R U . . .
C61 C 0.3633(5) 0.75895(13) 0.2347(3) 0.0246(8) Uani 1 1 d . . . . .
C62 C 0.3288(5) 0.72473(14) 0.2963(3) 0.0290(9) Uani 1 1 d . . . . .
H62 H 0.305756 0.733770 0.355039 0.035 Uiso 1 1 calc R U . . .
C63 C 0.3278(5) 0.67762(14) 0.2729(3) 0.0273(8) Uani 1 1 d . . . . .
H63 H 0.306690 0.654581 0.316155 0.033 Uiso 1 1 calc R U . . .
C64 C 0.3576(6) 0.81090(14) 0.2576(3) 0.0321(9) Uani 1 1 d . . . . .
H64A H 0.249164 0.825074 0.217226 0.039 Uiso 1 1 calc R U . . .
H64B H 0.347889 0.814509 0.323604 0.039 Uiso 1 1 calc R U . . .
C65 C 0.5230(5) 0.83698(12) 0.2432(3) 0.0250(8) Uani 1 1 d . . . . .
C66 C 0.5114(6) 0.86944(14) 0.1720(3) 0.0322(9) Uani 1 1 d . . . . .
H66 H 0.398336 0.875835 0.131546 0.039 Uiso 1 1 calc R U . . .
C67 C 0.6672(7) 0.89325(14) 0.1590(3) 0.0373(10) Uani 1 1 d D . . . .
C68 C 0.8304(6) 0.88234(15) 0.2170(3) 0.0376(10) Uani 1 1 d . . . . .
H68 H 0.936323 0.897504 0.208111 0.045 Uiso 1 1 calc R U . . .
C69 C 0.8422(6) 0.84971(17) 0.2878(3) 0.0376(10) Uani 1 1 d . . . . .
H69 H 0.955607 0.842664 0.327410 0.045 Uiso 1 1 calc R U . . .
C70 C 0.6893(6) 0.82730(15) 0.3010(3) 0.0318(9) Uani 1 1 d . . . . .
H70 H 0.697994 0.805040 0.350094 0.038 Uiso 1 1 calc R U . . .
Cl1 Cl 0.84226(15) 0.70872(4) 0.28362(8) 0.0435(3) Uani 1 1 d . . . . .
Cl2 Cl 0.97184(17) 0.62351(4) 0.38886(8) 0.0456(3) Uani 1 1 d . . . . .
C71 C 0.8734(6) 0.64758(16) 0.2775(3) 0.0366(10) Uani 1 1 d . . . . .
H71A H 0.951748 0.640915 0.233392 0.044 Uiso 1 1 calc R U . . .
H71B H 0.755720 0.632378 0.252924 0.044 Uiso 1 1 calc R U . . .

loop_
_atom_site_aniso_label
_atom_site_aniso_U_11
_atom_site_aniso_U_22
_atom_site_aniso_U_33
_atom_site_aniso_U_23
_atom_site_aniso_U_13
_atom_site_aniso_U_12
O1 0.0358(16) 0.0191(14) 0.0457(18) -0.0003(12) 0.0156(13) 0.0037(12)
O2 0.0205(12) 0.0211(12) 0.0250(13) -0.0009(10) 0.0089(10) -0.0009(10)
O3 0.0221(13) 0.0245(13) 0.0240(13) 0.0018(10) 0.0098(10) -0.0004(10)
O4 0.0222(14) 0.0297(16) 0.0352(16) 0.0107(13) 0.0084(12) -0.0057(12)
O5 0.0401(17) 0.0230(15) 0.0428(17) -0.0048(13) 0.0216(13) -0.0060(12)
O6 0.0323(17) 0.0276(15) 0.0353(16) 0.0093(12) 0.0065(13) -0.0070(12)
N1 0.171(7) 0.038(3) 0.052(3) 0.003(2) 0.013(4) 0.009(3)
C1 0.029(2) 0.021(2) 0.033(2) 0.0069(16) 0.0093(17) 0.0064(16)
C2 0.031(2) 0.024(2) 0.032(2) 0.0057(16) 0.0149(17) 0.0085(16)
C3 0.0231(19) 0.025(2) 0.037(2) 0.0097(17) 0.0113(17) 0.0056(16)
C4 0.0231(18) 0.0195(18) 0.032(2) 0.0038(15) 0.0106(16) -0.0003(15)
C5 0.0210(18) 0.0188(18) 0.0225(19) 0.0007(14) 0.0084(15) -0.0015(14)
C6 0.0198(18) 0.0228(19) 0.0260(19) 0.0020(15) 0.0076(15) -0.0006(15)
C7 0.0227(19) 0.0217(19) 0.025(2) 0.0035(14) 0.0099(16) -0.0014(14)
C8 0.0205(18) 0.0177(18) 0.0265(19) 0.0000(14) 0.0086(15) -0.0005(14)
C9 0.0207(18) 0.0199(18) 0.0249(19) -0.0009(14) 0.0083(15) -0.0031(14)
C10 0.0216(18) 0.0191(17) 0.0245(19) 0.0043(15) 0.0085(15) 0.0023(14)
C11 0.0222(18) 0.0172(18) 0.029(2) -0.0030(14) 0.0118(16) -0.0016(14)
C12 0.0232(18) 0.0217(19) 0.029(2) -0.0026(15) 0.0098(15) -0.0016(15)
C13 0.0225(19) 0.0193(18) 0.0245(19) -0.0006(14) 0.0093(16) -0.0009(14)
C14 0.0208(18) 0.0207(18) 0.0210(18) -0.0003(14) 0.0070(14) -0.0034(14)
C15 0.029(2) 0.0212(19) 0.0242(19) 0.0001(15) 0.0103(16) -0.0024(15)
C16 0.031(2) 0.0219(19) 0.028(2) -0.0004(15) 0.0123(17) -0.0041(16)
C17 0.0243(19) 0.0199(19) 0.027(2) 0.0061(15) 0.0086(16) 0.0014(15)
C18 0.026(2) 0.022(2) 0.033(2) 0.0062(16) 0.0123(17) 0.0017(15)
C19 0.029(2) 0.030(2) 0.036(2) 0.0137(17) 0.0072(18) -0.0005(16)
C20 0.0242(19) 0.0245(19) 0.030(2) 0.0010(15) 0.0045(17) -0.0029(15)
C21 0.0215(19) 0.022(2) 0.031(2) 0.0029(16) 0.0086(16) 0.0021(15)
C22 0.036(2) 0.027(2) 0.026(2) 0.0039(16) 0.0084(17) -0.0042(17)
C23 0.0215(19) 0.029(2) 0.025(2) 0.0027(15) 0.0108(16) -0.0012(15)
C24 0.0226(19) 0.029(2) 0.027(2) 0.0033(16) 0.0054(15) -0.0015(16)
C25 0.031(2) 0.027(2) 0.029(2) 0.0016(16) 0.0084(17) -0.0035(16)
C26 0.030(2) 0.043(2) 0.023(2) -0.0027(17) 0.0096(17) -0.0068(18)
C27 0.023(2) 0.051(3) 0.023(2) 0.0025(18) 0.0055(16) -0.0007(18)
C28 0.027(2) 0.032(2) 0.026(2) 0.0047(16) 0.0092(16) 0.0046(16)
C29 0.036(2) 0.050(3) 0.027(2) -0.0076(19) 0.0080(18) -0.012(2)
C30 0.025(2) 0.036(2) 0.026(2) -0.0049(17) -0.0007(16) -0.0052(17)
C31 0.063(3) 0.043(3) 0.032(2) -0.005(2) 0.004(2) 0.008(2)
C32 0.094(4) 0.029(3) 0.035(3) -0.002(2) 0.001(3) -0.008(3)
C33 0.057(3) 0.055(3) 0.038(3) 0.016(2) -0.005(2) -0.028(3)
C34 0.026(2) 0.060(3) 0.039(3) 0.015(2) 0.0021(19) -0.001(2)
C35 0.031(2) 0.031(2) 0.037(2) 0.0037(18) 0.0078(18) 0.0014(18)
O7 0.0351(16) 0.0424(17) 0.0319(17) -0.0032(13) 0.0012(13) -0.0083(13)
O8 0.0211(13) 0.0148(12) 0.0295(14) 0.0023(10) 0.0027(11) -0.0005(10)
O9 0.0203(13) 0.0167(12) 0.0381(15) 0.0023(11) 0.0056(11) -0.0004(10)
O10 0.0301(15) 0.0247(14) 0.0415(18) 0.0088(12) 0.0152(14) 0.0088(11)
O11 0.0312(16) 0.0499(19) 0.0399(18) -0.0219(15) 0.0067(14) -0.0050(13)
O12 0.0329(17) 0.075(2) 0.0371(18) -0.0185(17) 0.0154(15) -0.0066(17)
N2 0.069(3) 0.037(2) 0.061(3) 0.017(2) 0.026(3) 0.008(2)
C36 0.033(2) 0.022(2) 0.031(2) 0.0050(16) 0.0031(17) -0.0046(16)
C37 0.0202(19) 0.033(2) 0.037(2) 0.0104(18) -0.0011(17) -0.0029(16)
C38 0.025(2) 0.024(2) 0.036(2) 0.0094(17) 0.0084(17) 0.0028(15)
C39 0.0211(19) 0.0194(18) 0.030(2) 0.0032(15) 0.0065(16) 0.0002(14)
C40 0.0170(17) 0.0195(18) 0.028(2) 0.0022(15) 0.0058(15) -0.0004(14)
C41 0.0183(17) 0.0227(18) 0.035(2) 0.0046(16) 0.0062(16) 0.0022(15)
C42 0.0188(18) 0.0212(18) 0.031(2) 0.0051(15) 0.0071(15) 0.0013(14)
C43 0.0213(19) 0.0184(18) 0.028(2) 0.0020(15) 0.0074(15) -0.0002(14)
C44 0.0218(18) 0.0146(17) 0.028(2) -0.0014(14) 0.0059(15) -0.0018(14)
C45 0.0204(18) 0.0197(19) 0.029(2) 0.0026(15) 0.0045(15) -0.0005(14)
C46 0.0215(18) 0.0165(17) 0.027(2) 0.0005(14) 0.0020(15) -0.0008(14)
C47 0.0184(18) 0.0209(18) 0.029(2) -0.0004(15) 0.0039(15) -0.0001(14)
C48 0.0176(17) 0.0147(17) 0.030(2) 0.0011(14) 0.0045(15) 0.0004(13)
C49 0.0205(18) 0.0183(17) 0.030(2) 0.0025(15) 0.0066(16) -0.0008(14)
C50 0.0189(18) 0.0258(19) 0.031(2) 0.0024(15) 0.0044(16) 0.0007(15)
C51 0.0201(18) 0.028(2) 0.030(2) 0.0026(16) 0.0064(16) -0.0009(15)
C52 0.0252(19) 0.0164(17) 0.031(2) 0.0059(15) 0.0072(16) -0.0016(14)
C53 0.029(2) 0.0188(19) 0.029(2) 0.0005(15) 0.0063(16) -0.0016(15)
C54 0.034(2) 0.021(2) 0.036(2) 0.0048(16) 0.0126(18) 0.0017(16)
C55 0.026(2) 0.0184(19) 0.035(2) 0.0012(16) 0.0060(17) 0.0003(15)
C56 0.026(2) 0.0184(18) 0.029(2) 0.0028(16) 0.0033(16) 0.0031(15)
C57 0.031(2) 0.070(3) 0.030(2) -0.007(2) 0.0100(19) -0.014(2)
C58 0.0185(18) 0.0193(18) 0.028(2) 0.0003(15) 0.0032(15) 0.0001(14)
C59 0.029(2) 0.0211(19) 0.028(2) -0.0009(15) 0.0063(16) -0.0024(15)
C60 0.035(2) 0.0170(19) 0.030(2) 0.0042(15) 0.0081(17) -0.0037(16)
C61 0.0182(18) 0.0207(19) 0.034(2) -0.0035(15) 0.0031(16) -0.0015(14)
C62 0.029(2) 0.031(2) 0.029(2) -0.0044(16) 0.0110(17) -0.0041(16)
C63 0.032(2) 0.0239(19) 0.028(2) 0.0032(16) 0.0100(17) -0.0038(16)
C64 0.030(2) 0.022(2) 0.045(3) -0.0049(18) 0.0103(19) -0.0025(16)
C65 0.029(2) 0.0153(18) 0.030(2) -0.0053(15) 0.0068(17) -0.0031(15)
C66 0.038(2) 0.024(2) 0.034(2) -0.0033(17) 0.0051(18) 0.0059(17)
C67 0.060(3) 0.0166(19) 0.042(3) 0.0009(17) 0.027(2) 0.0033(19)
C68 0.041(3) 0.028(2) 0.048(3) -0.0089(19) 0.018(2) -0.0099(19)
C69 0.030(2) 0.043(3) 0.038(2) -0.004(2) 0.0044(19) -0.0021(19)
C70 0.033(2) 0.032(2) 0.029(2) 0.0001(17) 0.0051(18) 0.0004(18)
Cl1 0.0430(6) 0.0396(6) 0.0456(6) -0.0063(5) 0.0052(5) 0.0038(5)
Cl2 0.0563(7) 0.0434(6) 0.0352(6) 0.0007(5) 0.0063(5) -0.0085(5)
C71 0.036(2) 0.041(2) 0.031(2) -0.0092(18) 0.0035(18) -0.0048(19)

loop_
_atom_type_symbol
_atom_type_description
_atom_type_scat_dispersion_real
_atom_type_scat_dispersion_imag
_atom_type_scat_source
C C 0.0181 0.0091 'International Tables Vol C Tables 4.2.6.8 and 6.1.1.4'
H H 0.0000 0.0000 'International Tables Vol C Tables 4.2.6.8 and 6.1.1.4'
N N 0.0311 0.0180 'International Tables Vol C Tables 4.2.6.8 and 6.1.1.4'
O O 0.0492 0.0322 'International Tables Vol C Tables 4.2.6.8 and 6.1.1.4'
Cl Cl 0.3639 0.7018 'International Tables Vol C Tables 4.2.6.8 and 6.1.1.4'

loop_
_citation_id
_citation_doi
_citation_year
1 10.1021/acs.jmedchem.2c01579 2022

loop_
_geom_angle_atom_site_label_1
_geom_angle_atom_site_label_2
_geom_angle_atom_site_label_3
_geom_angle
_geom_angle_site_symmetry_1
_geom_angle_site_symmetry_3
_geom_angle_publ_flag
C10 O2 C9 106.9(3) . . ?
C10 O3 C11 107.9(3) . . ?
C6 O4 H4O 109(5) . . ?
C22 O6 H6O 110(5) . . ?
C32 N1 H1NA 99(3) . . ?
C32 N1 H1NB 104(3) . . ?
H1NA N1 H1NB 120(5) . . ?
O1 C1 C18 122.0(4) . . ?
O1 C1 C2 121.6(4) . . ?
C18 C1 C2 116.4(3) . . ?
C3 C2 C1 121.3(4) . . ?
C3 C2 H2 119.3 . . ?
C1 C2 H2 119.3 . . ?
C2 C3 C4 124.7(4) . . ?
C2 C3 H3 117.6 . . ?
C4 C3 H3 117.6 . . ?
C3 C4 C17 111.7(3) . . ?
C3 C4 C19 107.7(3) . . ?
C17 C4 C19 108.9(3) . . ?
C3 C4 C5 108.9(3) . . ?
C17 C4 C5 105.1(3) . . ?
C19 C4 C5 114.6(3) . . ?
C14 C5 C6 114.3(3) . . ?
C14 C5 C4 112.3(3) . . ?
C6 C5 C4 114.2(3) . . ?
C14 C5 H5 104.9 . . ?
C6 C5 H5 104.9 . . ?
C4 C5 H5 104.9 . . ?
O4 C6 C7 112.8(3) . . ?
O4 C6 C5 108.7(3) . . ?
C7 C6 C5 111.9(3) . . ?
O4 C6 H6 107.8 . . ?
C7 C6 H6 107.8 . . ?
C5 C6 H6 107.8 . . ?
C8 C7 C6 113.7(3) . . ?
C8 C7 H7A 108.8 . . ?
C6 C7 H7A 108.8 . . ?
C8 C7 H7B 108.8 . . ?
C6 C7 H7B 108.8 . . ?
H7A C7 H7B 107.7 . . ?
C7 C8 C20 111.7(3) . . ?
C7 C8 C13 107.9(3) . . ?
C20 C8 C13 112.9(3) . . ?
C7 C8 C9 113.6(3) . . ?
C20 C8 C9 110.2(3) . . ?
C13 C8 C9 100.1(3) . . ?
O2 C9 C21 110.7(3) . . ?
O2 C9 C11 104.2(3) . . ?
C21 C9 C11 112.8(3) . . ?
O2 C9 C8 110.2(3) . . ?
C21 C9 C8 113.6(3) . . ?
C11 C9 C8 104.8(3) . . ?
O3 C10 O2 104.6(3) . . ?
O3 C10 C23 110.2(3) . . ?
O2 C10 C23 110.7(3) . . ?
O3 C10 H10 110.4 . . ?
O2 C10 H10 110.4 . . ?
C23 C10 H10 110.4 . . ?
O3 C11 C12 109.1(3) . . ?
O3 C11 C9 103.1(3) . . ?
C12 C11 C9 107.0(3) . . ?
O3 C11 H11 112.4 . . ?
C12 C11 H11 112.4 . . ?
C9 C11 H11 112.4 . . ?
C11 C12 C13 102.0(3) . . ?
C11 C12 H12A 111.4 . . ?
C13 C12 H12A 111.4 . . ?
C11 C12 H12B 111.4 . . ?
C13 C12 H12B 111.4 . . ?
H12A C12 H12B 109.2 . . ?
C14 C13 C12 121.4(3) . . ?
C14 C13 C8 113.9(3) . . ?
C12 C13 C8 103.5(3) . . ?
C14 C13 H13 105.6 . . ?
C12 C13 H13 105.6 . . ?
C8 C13 H13 105.6 . . ?
C13 C14 C15 109.1(3) . . ?
C13 C14 C5 107.0(3) . . ?
C15 C14 C5 111.0(3) . . ?
C13 C14 H14 109.9 . . ?
C15 C14 H14 109.9 . . ?
C5 C14 H14 109.9 . . ?
C16 C15 C14 112.5(3) . . ?
C16 C15 H15A 109.1 . . ?
C14 C15 H15A 109.1 . . ?
C16 C15 H15B 109.1 . . ?
C14 C15 H15B 109.1 . . ?
H15A C15 H15B 107.8 . . ?
C17 C16 C15 110.0(3) . . ?
C17 C16 H16A 109.7 . . ?
C15 C16 H16A 109.7 . . ?
C17 C16 H16B 109.7 . . ?
C15 C16 H16B 109.7 . . ?
H16A C16 H16B 108.2 . . ?
C18 C17 C16 121.4(3) . . ?
C18 C17 C4 123.1(3) . . ?
C16 C17 C4 115.4(3) . . ?
C17 C18 C1 122.7(4) . . ?
C17 C18 H18 118.7 . . ?
C1 C18 H18 118.7 . . ?
C4 C19 H19A 109.5 . . ?
C4 C19 H19B 109.5 . . ?
H19A C19 H19B 109.5 . . ?
C4 C19 H19C 109.5 . . ?
H19A C19 H19C 109.5 . . ?
H19B C19 H19C 109.5 . . ?
C8 C20 H20A 109.5 . . ?
C8 C20 H20B 109.5 . . ?
H20A C20 H20B 109.5 . . ?
C8 C20 H20C 109.5 . . ?
H20A C20 H20C 109.5 . . ?
H20B C20 H20C 109.5 . . ?
O5 C21 C22 121.4(3) . . ?
O5 C21 C9 120.2(3) . . ?
C22 C21 C9 118.4(3) . . ?
O6 C22 C21 112.1(3) . . ?
O6 C22 H22A 109.2 . . ?
C21 C22 H22A 109.2 . . ?
O6 C22 H22B 109.2 . . ?
C21 C22 H22B 109.2 . . ?
H22A C22 H22B 107.9 . . ?
C28 C23 C24 118.7(4) . . ?
C28 C23 C10 121.0(3) . . ?
C24 C23 C10 120.3(3) . . ?
C25 C24 C23 121.0(4) . . ?
C25 C24 H24 119.5 . . ?
C23 C24 H24 119.5 . . ?
C24 C25 C26 120.2(4) . . ?
C24 C25 H25 119.9 . . ?
C26 C25 H25 119.9 . . ?
C27 C26 C25 118.7(4) . . ?
C27 C26 C29 122.0(4) . . ?
C25 C26 C29 119.3(4) . . ?
C26 C27 C28 121.1(4) . . ?
C26 C27 H27 119.5 . . ?
C28 C27 H27 119.5 . . ?
C23 C28 C27 120.4(4) . . ?
C23 C28 H28 119.8 . . ?
C27 C28 H28 119.8 . . ?
C30 C29 C26 113.8(3) . . ?
C30 C29 H29A 108.8 . . ?
C26 C29 H29A 108.8 . . ?
C30 C29 H29B 108.8 . . ?
C26 C29 H29B 108.8 . . ?
H29A C29 H29B 107.7 . . ?
C31 C30 C35 119.0(4) . . ?
C31 C30 C29 119.8(4) . . ?
C35 C30 C29 121.1(4) . . ?
C32 C31 C30 122.1(5) . . ?
C32 C31 H31 118.9 . . ?
C30 C31 H31 118.9 . . ?
C31 C32 C33 118.1(5) . . ?
C31 C32 N1 119.2(6) . . ?
C33 C32 N1 122.6(5) . . ?
C34 C33 C32 120.2(4) . . ?
C34 C33 H33 119.9 . . ?
C32 C33 H33 119.9 . . ?
C35 C34 C33 120.5(5) . . ?
C35 C34 H34 119.7 . . ?
C33 C34 H34 119.7 . . ?
C34 C35 C30 119.9(4) . . ?
C34 C35 H35 120.1 . . ?
C30 C35 H35 120.1 . . ?
C45 O8 C44 102.9(3) . . ?
C45 O9 C46 106.0(3) . . ?
C41 O10 H10O 109(6) . . ?
C57 O12 H12O 112(4) . . ?
C67 N2 H2NA 109(2) . . ?
C67 N2 H2NB 109(3) . . ?
H2NA N2 H2NB 133(4) . . ?
O7 C36 C53 122.1(4) . . ?
O7 C36 C37 121.4(4) . . ?
C53 C36 C37 116.6(4) . . ?
C38 C37 C36 121.4(4) . . ?
C38 C37 H37 119.3 . . ?
C36 C37 H37 119.3 . . ?
C37 C38 C39 124.6(4) . . ?
C37 C38 H38 117.7 . . ?
C39 C38 H38 117.7 . . ?
C38 C39 C52 112.1(3) . . ?
C38 C39 C54 106.6(3) . . ?
C52 C39 C54 108.0(3) . . ?
C38 C39 C40 109.7(3) . . ?
C52 C39 C40 106.1(3) . . ?
C54 C39 C40 114.4(3) . . ?
C41 C40 C49 116.3(3) . . ?
C41 C40 C39 114.6(3) . . ?
C49 C40 C39 110.3(3) . . ?
C41 C40 H40 104.8 . . ?
C49 C40 H40 104.8 . . ?
C39 C40 H40 104.8 . . ?
O10 C41 C42 111.8(3) . . ?
O10 C41 C40 109.1(3) . . ?
C42 C41 C40 113.4(3) . . ?
O10 C41 H41 107.4 . . ?
C42 C41 H41 107.4 . . ?
C40 C41 H41 107.4 . . ?
C43 C42 C41 112.7(3) . . ?
C43 C42 H42A 109.0 . . ?
C41 C42 H42A 109.0 . . ?
C43 C42 H42B 109.0 . . ?
C41 C42 H42B 109.0 . . ?
H42A C42 H42B 107.8 . . ?
C42 C43 C48 107.2(3) . . ?
C42 C43 C55 112.6(3) . . ?
C48 C43 C55 112.8(3) . . ?
C42 C43 C44 116.6(3) . . ?
C48 C43 C44 100.4(3) . . ?
C55 C43 C44 106.7(3) . . ?
O8 C44 C56 107.3(3) . . ?
O8 C44 C43 111.6(3) . . ?
C56 C44 C43 113.8(3) . . ?
O8 C44 C46 102.8(3) . . ?
C56 C44 C46 115.6(3) . . ?
C43 C44 C46 105.3(3) . . ?
O9 C45 O8 104.0(3) . . ?
O9 C45 C58 112.4(3) . . ?
O8 C45 C58 111.8(3) . . ?
O9 C45 H45 109.5 . . ?
O8 C45 H45 109.5 . . ?
C58 C45 H45 109.5 . . ?
O9 C46 C47 110.5(3) . . ?
O9 C46 C44 103.7(3) . . ?
C47 C46 C44 106.6(3) . . ?
O9 C46 H46 111.9 . . ?
C47 C46 H46 111.9 . . ?
C44 C46 H46 111.9 . . ?
C46 C47 C48 103.9(3) . . ?
C46 C47 H47A 111.0 . . ?
C48 C47 H47A 111.0 . . ?
C46 C47 H47B 111.0 . . ?
C48 C47 H47B 111.0 . . ?
H47A C47 H47B 109.0 . . ?
C49 C48 C43 112.2(3) . . ?
C49 C48 C47 118.0(3) . . ?
C43 C48 C47 104.1(3) . . ?
C49 C48 H48 107.4 . . ?
C43 C48 H48 107.4 . . ?
C47 C48 H48 107.4 . . ?
C48 C49 C50 111.6(3) . . ?
C48 C49 C40 109.8(3) . . ?
C50 C49 C40 109.0(3) . . ?
C48 C49 H49 108.8 . . ?
C50 C49 H49 108.8 . . ?
C40 C49 H49 108.8 . . ?
C49 C50 C51 112.3(3) . . ?
C49 C50 H50A 109.1 . . ?
C51 C50 H50A 109.1 . . ?
C49 C50 H50B 109.1 . . ?
C51 C50 H50B 109.1 . . ?
H50A C50 H50B 107.9 . . ?
C52 C51 C50 110.8(3) . . ?
C52 C51 H51A 109.5 . . ?
C50 C51 H51A 109.5 . . ?
C52 C51 H51B 109.5 . . ?
C50 C51 H51B 109.5 . . ?
H51A C51 H51B 108.1 . . ?
C53 C52 C51 121.9(4) . . ?
C53 C52 C39 122.6(4) . . ?
C51 C52 C39 115.5(3) . . ?
C52 C53 C36 122.5(4) . . ?
C52 C53 H53 118.7 . . ?
C36 C53 H53 118.7 . . ?
C39 C54 H54A 109.5 . . ?
C39 C54 H54B 109.5 . . ?
H54A C54 H54B 109.5 . . ?
C39 C54 H54C 109.5 . . ?
H54A C54 H54C 109.5 . . ?
H54B C54 H54C 109.5 . . ?
C43 C55 H55A 109.5 . . ?
C43 C55 H55B 109.5 . . ?
H55A C55 H55B 109.5 . . ?
C43 C55 H55C 109.5 . . ?
H55A C55 H55C 109.5 . . ?
H55B C55 H55C 109.5 . . ?
O11 C56 C57 119.4(4) . . ?
O11 C56 C44 122.8(4) . . ?
C57 C56 C44 117.7(3) . . ?
O12 C57 C56 114.1(4) . . ?
O12 C57 H57A 108.7 . . ?
C56 C57 H57A 108.7 . . ?
O12 C57 H57B 108.7 . . ?
C56 C57 H57B 108.7 . . ?
H57A C57 H57B 107.6 . . ?
C63 C58 C59 119.1(3) . . ?
C63 C58 C45 122.2(3) . . ?
C59 C58 C45 118.7(3) . . ?
C60 C59 C58 120.5(4) . . ?
C60 C59 H59 119.8 . . ?
C58 C59 H59 119.8 . . ?
C61 C60 C59 120.7(4) . . ?
C61 C60 H60 119.7 . . ?
C59 C60 H60 119.7 . . ?
C60 C61 C62 118.8(3) . . ?
C60 C61 C64 119.7(4) . . ?
C62 C61 C64 121.5(4) . . ?
C63 C62 C61 120.8(4) . . ?
C63 C62 H62 119.6 . . ?
C61 C62 H62 119.6 . . ?
C62 C63 C58 120.1(4) . . ?
C62 C63 H63 119.9 . . ?
C58 C63 H63 119.9 . . ?
C65 C64 C61 112.5(3) . . ?
C65 C64 H64A 109.1 . . ?
C61 C64 H64A 109.1 . . ?
C65 C64 H64B 109.1 . . ?
C61 C64 H64B 109.1 . . ?
H64A C64 H64B 107.8 . . ?
C66 C65 C70 119.3(4) . . ?
C66 C65 C64 121.1(4) . . ?
C70 C65 C64 119.6(4) . . ?
C65 C66 C67 120.5(4) . . ?
C65 C66 H66 119.8 . . ?
C67 C66 H66 119.8 . . ?
C68 C67 N2 120.4(4) . . ?
C68 C67 C66 118.6(4) . . ?
N2 C67 C66 121.0(5) . . ?
C67 C68 C69 120.9(4) . . ?
C67 C68 H68 119.5 . . ?
C69 C68 H68 119.5 . . ?
C70 C69 C68 120.0(4) . . ?
C70 C69 H69 120.0 . . ?
C68 C69 H69 120.0 . . ?
C69 C70 C65 120.6(4) . . ?
C69 C70 H70 119.7 . . ?
C65 C70 H70 119.7 . . ?
Cl1 C71 Cl2 111.7(2) . . ?
Cl1 C71 H71A 109.3 . . ?
Cl2 C71 H71A 109.3 . . ?
Cl1 C71 H71B 109.3 . . ?
Cl2 C71 H71B 109.3 . . ?
H71A C71 H71B 107.9 . . ?

loop_
_geom_bond_atom_site_label_1
_geom_bond_atom_site_label_2
_geom_bond_distance
_geom_bond_site_symmetry_2
_geom_bond_publ_flag
O1 C1 1.229(5) . ?
O2 C10 1.428(4) . ?
O2 C9 1.433(5) . ?
O3 C10 1.416(4) . ?
O3 C11 1.445(5) . ?
O4 C6 1.431(5) . ?
O4 H4O 0.68(6) . ?
O5 C21 1.209(5) . ?
O6 C22 1.402(5) . ?
O6 H6O 0.84(8) . ?
N1 C32 1.428(7) . ?
N1 H1NA 1.06(4) . ?
N1 H1NB 1.03(4) . ?
C1 C18 1.461(6) . ?
C1 C2 1.469(6) . ?
C2 C3 1.333(6) . ?
C2 H2 0.9500 . ?
C3 C4 1.501(6) . ?
C3 H3 0.9500 . ?
C4 C17 1.518(5) . ?
C4 C19 1.549(6) . ?
C4 C5 1.584(5) . ?
C5 C14 1.546(5) . ?
C5 C6 1.546(5) . ?
C5 H5 1.0000 . ?
C6 C7 1.536(5) . ?
C6 H6 1.0000 . ?
C7 C8 1.531(5) . ?
C7 H7A 0.9900 . ?
C7 H7B 0.9900 . ?
C8 C20 1.537(5) . ?
C8 C13 1.543(5) . ?
C8 C9 1.574(5) . ?
C9 C21 1.530(5) . ?
C9 C11 1.570(5) . ?
C10 C23 1.496(5) . ?
C10 H10 1.0000 . ?
C11 C12 1.521(5) . ?
C11 H11 1.0000 . ?
C12 C13 1.538(5) . ?
C12 H12A 0.9900 . ?
C12 H12B 0.9900 . ?
C13 C14 1.525(5) . ?
C13 H13 1.0000 . ?
C14 C15 1.533(5) . ?
C14 H14 1.0000 . ?
C15 C16 1.531(5) . ?
C15 H15A 0.9900 . ?
C15 H15B 0.9900 . ?
C16 C17 1.506(5) . ?
C16 H16A 0.9900 . ?
C16 H16B 0.9900 . ?
C17 C18 1.334(6) . ?
C18 H18 0.9500 . ?
C19 H19A 0.9800 . ?
C19 H19B 0.9800 . ?
C19 H19C 0.9800 . ?
C20 H20A 0.9800 . ?
C20 H20B 0.9800 . ?
C20 H20C 0.9800 . ?
C21 C22 1.514(6) . ?
C22 H22A 0.9900 . ?
C22 H22B 0.9900 . ?
C23 C28 1.390(6) . ?
C23 C24 1.392(6) . ?
C24 C25 1.385(6) . ?
C24 H24 0.9500 . ?
C25 C26 1.402(6) . ?
C25 H25 0.9500 . ?
C26 C27 1.381(6) . ?
C26 C29 1.521(6) . ?
C27 C28 1.393(6) . ?
C27 H27 0.9500 . ?
C28 H28 0.9500 . ?
C29 C30 1.510(6) . ?
C29 H29A 0.9900 . ?
C29 H29B 0.9900 . ?
C30 C31 1.384(7) . ?
C30 C35 1.392(6) . ?
C31 C32 1.377(8) . ?
C31 H31 0.9500 . ?
C32 C33 1.403(9) . ?
C33 C34 1.383(8) . ?
C33 H33 0.9500 . ?
C34 C35 1.379(6) . ?
C34 H34 0.9500 . ?
C35 H35 0.9500 . ?
O7 C36 1.243(5) . ?
O8 C45 1.433(4) . ?
O8 C44 1.439(4) . ?
O9 C45 1.414(5) . ?
O9 C46 1.446(4) . ?
O10 C41 1.422(5) . ?
O10 H10O 0.84(9) . ?
O11 C56 1.200(5) . ?
O12 C57 1.390(6) . ?
O12 H12O 0.85(7) . ?
N2 C67 1.386(6) . ?
N2 H2NA 1.00(4) . ?
N2 H2NB 1.01(4) . ?
C36 C53 1.456(6) . ?
C36 C37 1.457(6) . ?
C37 C38 1.329(6) . ?
C37 H37 0.9500 . ?
C38 C39 1.498(6) . ?
C38 H38 0.9500 . ?
C39 C52 1.507(5) . ?
C39 C54 1.557(5) . ?
C39 C40 1.575(5) . ?
C40 C41 1.537(5) . ?
C40 C49 1.545(5) . ?
C40 H40 1.0000 . ?
C41 C42 1.537(5) . ?
C41 H41 1.0000 . ?
C42 C43 1.524(5) . ?
C42 H42A 0.9900 . ?
C42 H42B 0.9900 . ?
C43 C48 1.540(5) . ?
C43 C55 1.547(5) . ?
C43 C44 1.556(5) . ?
C44 C56 1.532(5) . ?
C44 C46 1.562(5) . ?
C45 C58 1.495(5) . ?
C45 H45 1.0000 . ?
C46 C47 1.530(5) . ?
C46 H46 1.0000 . ?
C47 C48 1.541(5) . ?
C47 H47A 0.9900 . ?
C47 H47B 0.9900 . ?
C48 C49 1.532(5) . ?
C48 H48 1.0000 . ?
C49 C50 1.534(5) . ?
C49 H49 1.0000 . ?
C50 C51 1.539(5) . ?
C50 H50A 0.9900 . ?
C50 H50B 0.9900 . ?
C51 C52 1.501(6) . ?
C51 H51A 0.9900 . ?
C51 H51B 0.9900 . ?
C52 C53 1.343(6) . ?
C53 H53 0.9500 . ?
C54 H54A 0.9800 . ?
C54 H54B 0.9800 . ?
C54 H54C 0.9800 . ?
C55 H55A 0.9800 . ?
C55 H55B 0.9800 . ?
C55 H55C 0.9800 . ?
C56 C57 1.490(6) . ?
C57 H57A 0.9900 . ?
C57 H57B 0.9900 . ?
C58 C63 1.388(6) . ?
C58 C59 1.388(5) . ?
C59 C60 1.387(6) . ?
C59 H59 0.9500 . ?
C60 C61 1.380(6) . ?
C60 H60 0.9500 . ?
C61 C62 1.391(6) . ?
C61 C64 1.522(5) . ?
C62 C63 1.386(6) . ?
C62 H62 0.9500 . ?
C63 H63 0.9500 . ?
C64 C65 1.518(6) . ?
C64 H64A 0.9900 . ?
C64 H64B 0.9900 . ?
C65 C66 1.381(6) . ?
C65 C70 1.388(6) . ?
C66 C67 1.417(7) . ?
C66 H66 0.9500 . ?
C67 C68 1.378(7) . ?
C68 C69 1.380(7) . ?
C68 H68 0.9500 . ?
C69 C70 1.380(6) . ?
C69 H69 0.9500 . ?
C70 H70 0.9500 . ?
Cl1 C71 1.765(5) . ?
Cl2 C71 1.774(5) . ?
C71 H71A 0.9900 . ?
C71 H71B 0.9900 . ?

loop_
_geom_hbond_atom_site_label_D
_geom_hbond_atom_site_label_H
_geom_hbond_atom_site_label_A
_geom_hbond_distance_DH
_geom_hbond_distance_HA
_geom_hbond_distance_DA
_geom_hbond_angle_DHA
_geom_hbond_site_symmetry_A
_geom_hbond_publ_flag
C71 H71B O8 0.99 2.38 3.355(5) 170.3 . yes
C71 H71A O9 0.99 2.66 3.580(5) 155.0 1_655 yes
C53 H53 O5 0.95 2.27 3.144(5) 153.4 . yes
C47 H47A O1 0.99 2.63 3.455(5) 140.9 2_546 yes
C37 H37 O5 0.95 2.42 3.070(5) 125.4 1_655 yes
N2 H2NB O6 1.01(4) 2.22(4) 3.177(6) 159(4) 2_656 yes
O12 H12O O11 0.85(7) 2.22(6) 2.656(4) 112(5) . yes
O12 H12O O7 0.85(7) 2.28(6) 2.932(5) 134(5) 1_554 yes
O10 H10O O1 0.84(9) 1.99(9) 2.766(4) 155(8) 2_646 yes
C22 H22A O11 0.99 2.50 3.181(5) 126.0 1_556 yes
C18 H18 O10 0.95 2.44 3.161(5) 132.7 2_656 yes
C12 H12A Cl2 0.99 2.87 3.700(4) 142.5 1_455 yes
N1 H1NB O6 1.03(4) 2.37(6) 3.083(6) 125(4) 2_657 yes
N1 H1NA O12 1.06(4) 2.60(5) 3.367(8) 128(4) 2_756 yes
O6 H6O O7 0.84(8) 1.96(8) 2.791(4) 177(7) 1_455 yes
O4 H4O O3 0.68(6) 2.21(6) 2.880(4) 170(6) 1_455 yes

loop_
_geom_torsion_atom_site_label_1
_geom_torsion_atom_site_label_2
_geom_torsion_atom_site_label_3
_geom_torsion_atom_site_label_4
_geom_torsion
_geom_torsion_site_symmetry_1
_geom_torsion_site_symmetry_2
_geom_torsion_site_symmetry_3
_geom_torsion_site_symmetry_4
_geom_torsion_publ_flag
O1 C1 C2 C3 -179.2(4) . . . . ?
C18 C1 C2 C3 1.8(6) . . . . ?
C1 C2 C3 C4 0.7(6) . . . . ?
C2 C3 C4 C17 -2.7(6) . . . . ?
C2 C3 C4 C19 -122.4(4) . . . . ?
C2 C3 C4 C5 112.9(4) . . . . ?
C3 C4 C5 C14 -176.7(3) . . . . ?
C17 C4 C5 C14 -56.9(4) . . . . ?
C19 C4 C5 C14 62.7(4) . . . . ?
C3 C4 C5 C6 51.1(4) . . . . ?
C17 C4 C5 C6 170.9(3) . . . . ?
C19 C4 C5 C6 -69.5(4) . . . . ?
C14 C5 C6 O4 -75.5(4) . . . . ?
C4 C5 C6 O4 55.7(4) . . . . ?
C14 C5 C6 C7 49.7(4) . . . . ?
C4 C5 C6 C7 -179.1(3) . . . . ?
O4 C6 C7 C8 73.1(4) . . . . ?
C5 C6 C7 C8 -49.7(4) . . . . ?
C6 C7 C8 C20 -70.8(4) . . . . ?
C6 C7 C8 C13 53.8(4) . . . . ?
C6 C7 C8 C9 163.8(3) . . . . ?
C10 O2 C9 C21 98.0(3) . . . . ?
C10 O2 C9 C11 -23.6(3) . . . . ?
C10 O2 C9 C8 -135.5(3) . . . . ?
C7 C8 C9 O2 -33.1(4) . . . . ?
C20 C8 C9 O2 -159.3(3) . . . . ?
C13 C8 C9 O2 81.6(3) . . . . ?
C7 C8 C9 C21 91.8(4) . . . . ?
C20 C8 C9 C21 -34.4(4) . . . . ?
C13 C8 C9 C21 -153.5(3) . . . . ?
C7 C8 C9 C11 -144.6(3) . . . . ?
C20 C8 C9 C11 89.2(3) . . . . ?
C13 C8 C9 C11 -29.9(3) . . . . ?
C11 O3 C10 O2 -35.0(3) . . . . ?
C11 O3 C10 C23 -154.0(3) . . . . ?
C9 O2 C10 O3 36.6(3) . . . . ?
C9 O2 C10 C23 155.2(3) . . . . ?
C10 O3 C11 C12 133.1(3) . . . . ?
C10 O3 C11 C9 19.6(3) . . . . ?
O2 C9 C11 O3 2.5(3) . . . . ?
C21 C9 C11 O3 -117.6(3) . . . . ?
C8 C9 C11 O3 118.3(3) . . . . ?
O2 C9 C11 C12 -112.4(3) . . . . ?
C21 C9 C11 C12 127.4(3) . . . . ?
C8 C9 C11 C12 3.3(4) . . . . ?
O3 C11 C12 C13 -86.1(3) . . . . ?
C9 C11 C12 C13 24.9(4) . . . . ?
C11 C12 C13 C14 -174.4(3) . . . . ?
C11 C12 C13 C8 -45.0(3) . . . . ?
C7 C8 C13 C14 -60.8(4) . . . . ?
C20 C8 C13 C14 63.1(4) . . . . ?
C9 C8 C13 C14 -179.8(3) . . . . ?
C7 C8 C13 C12 165.4(3) . . . . ?
C20 C8 C13 C12 -70.7(4) . . . . ?
C9 C8 C13 C12 46.4(3) . . . . ?
C12 C13 C14 C15 -55.2(4) . . . . ?
C8 C13 C14 C15 -179.9(3) . . . . ?
C12 C13 C14 C5 -175.3(3) . . . . ?
C8 C13 C14 C5 59.9(4) . . . . ?
C6 C5 C14 C13 -53.3(4) . . . . ?
C4 C5 C14 C13 174.5(3) . . . . ?
C6 C5 C14 C15 -172.3(3) . . . . ?
C4 C5 C14 C15 55.6(4) . . . . ?
C13 C14 C15 C16 -169.9(3) . . . . ?
C5 C14 C15 C16 -52.2(4) . . . . ?
C14 C15 C16 C17 52.3(4) . . . . ?
C15 C16 C17 C18 116.3(4) . . . . ?
C15 C16 C17 C4 -58.9(4) . . . . ?
C3 C4 C17 C18 2.4(5) . . . . ?
C19 C4 C17 C18 121.3(4) . . . . ?
C5 C4 C17 C18 -115.5(4) . . . . ?
C3 C4 C17 C16 177.5(3) . . . . ?
C19 C4 C17 C16 -63.5(4) . . . . ?
C5 C4 C17 C16 59.7(4) . . . . ?
C16 C17 C18 C1 -174.9(4) . . . . ?
C4 C17 C18 C1 0.0(6) . . . . ?
O1 C1 C18 C17 178.8(4) . . . . ?
C2 C1 C18 C17 -2.2(6) . . . . ?
O2 C9 C21 O5 -149.2(3) . . . . ?
C11 C9 C21 O5 -32.9(5) . . . . ?
C8 C9 C21 O5 86.1(4) . . . . ?
O2 C9 C21 C22 32.1(4) . . . . ?
C11 C9 C21 C22 148.4(3) . . . . ?
C8 C9 C21 C22 -92.5(4) . . . . ?
O5 C21 C22 O6 5.7(6) . . . . ?
C9 C21 C22 O6 -175.7(3) . . . . ?
O3 C10 C23 C28 -108.6(4) . . . . ?
O2 C10 C23 C28 136.2(3) . . . . ?
O3 C10 C23 C24 68.5(4) . . . . ?
O2 C10 C23 C24 -46.7(4) . . . . ?
C28 C23 C24 C25 -0.3(6) . . . . ?
C10 C23 C24 C25 -177.5(3) . . . . ?
C23 C24 C25 C26 0.3(6) . . . . ?
C24 C25 C26 C27 -0.1(6) . . . . ?
C24 C25 C26 C29 -179.8(4) . . . . ?
C25 C26 C27 C28 -0.1(6) . . . . ?
C29 C26 C27 C28 179.6(4) . . . . ?
C24 C23 C28 C27 0.2(5) . . . . ?
C10 C23 C28 C27 177.3(3) . . . . ?
C26 C27 C28 C23 0.0(6) . . . . ?
C27 C26 C29 C30 112.5(5) . . . . ?
C25 C26 C29 C30 -67.9(5) . . . . ?
C26 C29 C30 C31 124.1(5) . . . . ?
C26 C29 C30 C35 -58.6(6) . . . . ?
C35 C30 C31 C32 -1.0(7) . . . . ?
C29 C30 C31 C32 176.4(5) . . . . ?
C30 C31 C32 C33 -1.6(8) . . . . ?
C30 C31 C32 N1 175.5(5) . . . . ?
C31 C32 C33 C34 3.4(8) . . . . ?
N1 C32 C33 C34 -173.6(5) . . . . ?
C32 C33 C34 C35 -2.7(7) . . . . ?
C33 C34 C35 C30 0.0(7) . . . . ?
C31 C30 C35 C34 1.8(6) . . . . ?
C29 C30 C35 C34 -175.5(4) . . . . ?
O7 C36 C37 C38 -176.6(4) . . . . ?
C53 C36 C37 C38 2.7(6) . . . . ?
C36 C37 C38 C39 -0.2(6) . . . . ?
C37 C38 C39 C52 -0.9(5) . . . . ?
C37 C38 C39 C54 -118.8(4) . . . . ?
C37 C38 C39 C40 116.8(4) . . . . ?
C38 C39 C40 C41 44.7(4) . . . . ?
C52 C39 C40 C41 166.0(3) . . . . ?
C54 C39 C40 C41 -75.0(4) . . . . ?
C38 C39 C40 C49 178.2(3) . . . . ?
C52 C39 C40 C49 -60.5(4) . . . . ?
C54 C39 C40 C49 58.5(4) . . . . ?
C49 C40 C41 O10 -84.7(4) . . . . ?
C39 C40 C41 O10 45.9(4) . . . . ?
C49 C40 C41 C42 40.6(5) . . . . ?
C39 C40 C41 C42 171.3(3) . . . . ?
O10 C41 C42 C43 75.6(4) . . . . ?
C40 C41 C42 C43 -48.3(4) . . . . ?
C41 C42 C43 C48 59.1(4) . . . . ?
C41 C42 C43 C55 -65.5(4) . . . . ?
C41 C42 C43 C44 170.6(3) . . . . ?
C45 O8 C44 C56 87.5(3) . . . . ?
C45 O8 C44 C43 -147.2(3) . . . . ?
C45 O8 C44 C46 -34.9(3) . . . . ?
C42 C43 C44 O8 -39.1(4) . . . . ?
C48 C43 C44 O8 76.3(3) . . . . ?
C55 C43 C44 O8 -165.9(3) . . . . ?
C42 C43 C44 C56 82.5(4) . . . . ?
C48 C43 C44 C56 -162.1(3) . . . . ?
C55 C43 C44 C56 -44.4(4) . . . . ?
C42 C43 C44 C46 -150.0(3) . . . . ?
C48 C43 C44 C46 -34.6(3) . . . . ?
C55 C43 C44 C46 83.2(3) . . . . ?
C46 O9 C45 O8 -38.7(4) . . . . ?
C46 O9 C45 C58 -159.8(3) . . . . ?
C44 O8 C45 O9 46.6(3) . . . . ?
C44 O8 C45 C58 168.1(3) . . . . ?
C45 O9 C46 C47 129.7(3) . . . . ?
C45 O9 C46 C44 15.9(4) . . . . ?
O8 C44 C46 O9 12.0(4) . . . . ?
C56 C44 C46 O9 -104.6(3) . . . . ?
C43 C44 C46 O9 128.9(3) . . . . ?
O8 C44 C46 C47 -104.6(3) . . . . ?
C56 C44 C46 C47 138.8(3) . . . . ?
C43 C44 C46 C47 12.3(4) . . . . ?
O9 C46 C47 C48 -96.8(3) . . . . ?
C44 C46 C47 C48 15.2(4) . . . . ?
C42 C43 C48 C49 -64.5(4) . . . . ?
C55 C43 C48 C49 60.1(4) . . . . ?
C44 C43 C48 C49 173.3(3) . . . . ?
C42 C43 C48 C47 166.9(3) . . . . ?
C55 C43 C48 C47 -68.6(4) . . . . ?
C44 C43 C48 C47 44.6(3) . . . . ?
C46 C47 C48 C49 -162.7(3) . . . . ?
C46 C47 C48 C43 -37.7(3) . . . . ?
C43 C48 C49 C50 177.5(3) . . . . ?
C47 C48 C49 C50 -61.6(4) . . . . ?
C43 C48 C49 C40 56.5(4) . . . . ?
C47 C48 C49 C40 177.4(3) . . . . ?
C41 C40 C49 C48 -44.1(4) . . . . ?
C39 C40 C49 C48 -176.7(3) . . . . ?
C41 C40 C49 C50 -166.6(3) . . . . ?
C39 C40 C49 C50 60.8(4) . . . . ?
C48 C49 C50 C51 -176.8(3) . . . . ?
C40 C49 C50 C51 -55.4(4) . . . . ?
C49 C50 C51 C52 51.1(4) . . . . ?
C50 C51 C52 C53 124.4(4) . . . . ?
C50 C51 C52 C39 -54.3(4) . . . . ?
C38 C39 C52 C53 -0.8(5) . . . . ?
C54 C39 C52 C53 116.2(4) . . . . ?
C40 C39 C52 C53 -120.6(4) . . . . ?
C38 C39 C52 C51 177.9(3) . . . . ?
C54 C39 C52 C51 -65.0(4) . . . . ?
C40 C39 C52 C51 58.1(4) . . . . ?
C51 C52 C53 C36 -175.1(3) . . . . ?
C39 C52 C53 C36 3.5(6) . . . . ?
O7 C36 C53 C52 174.9(4) . . . . ?
C37 C36 C53 C52 -4.4(5) . . . . ?
O8 C44 C56 O11 -134.0(4) . . . . ?
C43 C44 C56 O11 102.1(4) . . . . ?
C46 C44 C56 O11 -20.0(5) . . . . ?
O8 C44 C56 C57 44.5(5) . . . . ?
C43 C44 C56 C57 -79.4(4) . . . . ?
C46 C44 C56 C57 158.6(4) . . . . ?
O11 C56 C57 O12 0.7(6) . . . . ?
C44 C56 C57 O12 -177.9(4) . . . . ?
O9 C45 C58 C63 52.1(5) . . . . ?
O8 C45 C58 C63 -64.4(5) . . . . ?
O9 C45 C58 C59 -127.3(4) . . . . ?
O8 C45 C58 C59 116.2(4) . . . . ?
C63 C58 C59 C60 -1.0(6) . . . . ?
C45 C58 C59 C60 178.4(4) . . . . ?
C58 C59 C60 C61 -0.6(6) . . . . ?
C59 C60 C61 C62 1.2(6) . . . . ?
C59 C60 C61 C64 -176.6(4) . . . . ?
C60 C61 C62 C63 -0.2(6) . . . . ?
C64 C61 C62 C63 177.6(4) . . . . ?
C61 C62 C63 C58 -1.3(6) . . . . ?
C59 C58 C63 C62 1.9(6) . . . . ?
C45 C58 C63 C62 -177.5(4) . . . . ?
C60 C61 C64 C65 -51.5(5) . . . . ?
C62 C61 C64 C65 130.8(4) . . . . ?
C61 C64 C65 C66 111.5(4) . . . . ?
C61 C64 C65 C70 -66.9(5) . . . . ?
C70 C65 C66 C67 -1.1(6) . . . . ?
C64 C65 C66 C67 -179.5(4) . . . . ?
C65 C66 C67 C68 1.9(6) . . . . ?
C65 C66 C67 N2 179.7(4) . . . . ?
N2 C67 C68 C69 -179.3(4) . . . . ?
C66 C67 C68 C69 -1.5(6) . . . . ?
C67 C68 C69 C70 0.3(7) . . . . ?
C68 C69 C70 C65 0.5(7) . . . . ?
C66 C65 C70 C69 -0.1(6) . . . . ?
C64 C65 C70 C69 178.4(4) . . . . ?
